data_7200354
loop_
_publ_author_name
'Jenkins, Samir'
'Incarvito, Christopher D.'
'Parr, Jonathan'
'Wasserman, Harry H.'

_publ_section_title
;
 Structural studies of C-ring substituted unnatural analogues of prodigiosin
;
_journal_coden_ASTM CRECF4
_journal_issue 2
_journal_name_full CrystEngComm
_journal_page_first 242
_journal_page_last 245
_journal_paper_doi 10.1039/b813351d
_journal_volume 11
_journal_year 2009
_chemical_formula_sum 'C16 H18 Cl N3 O'
_chemical_formula_weight 303.78
_space_group_IT_number 14
_symmetry_cell_setting monoclinic
_symmetry_space_group_name_Hall '-P 2ybc'
_symmetry_space_group_name_H-M 'P 1 21/c 1'
_atom_sites_solution_hydrogens geom
_atom_sites_solution_primary direct
_atom_sites_solution_secondary difmap
_audit_creation_method SHELXL-97
_cell_angle_alpha 90.00
_cell_angle_beta 97.27(3)
_cell_angle_gamma 90.00
_cell_formula_units_Z 4
_cell_length_a 9.751(2)
_cell_length_b 9.5910(19)
_cell_length_c 16.301(3)
_cell_measurement_temperature 173(2)
_cell_volume 1512.2(5)
_computing_cell_refinement Denzo
_computing_data_collection 'Nonius Collect'
_computing_data_reduction Denzo
_computing_molecular_graphics 'Bruker SHELXTL'
_computing_publication_material 'Bruker SHELXTL'
_computing_structure_refinement 'SHELXL-97 (Sheldrick, 1997)'
_computing_structure_solution 'SHELXS-97 (Sheldrick, 1990)'
_diffrn_ambient_temperature 173(2)
_diffrn_measured_fraction_theta_full 0.995
_diffrn_measured_fraction_theta_max 0.995
_diffrn_measurement_device_type 'Nonius KappaCCD'
_diffrn_measurement_method '\w scans'
_diffrn_radiation_monochromator graphite
_diffrn_radiation_source 'fine-focus sealed tube'
_diffrn_radiation_type MoK\a
_diffrn_radiation_wavelength 0.71073
_diffrn_reflns_av_R_equivalents 0.1592
_diffrn_reflns_av_sigmaI/netI 0.2347
_diffrn_reflns_limit_h_max 12
_diffrn_reflns_limit_h_min -12
_diffrn_reflns_limit_k_max 12
_diffrn_reflns_limit_k_min -11
_diffrn_reflns_limit_l_max 20
_diffrn_reflns_limit_l_min -20
_diffrn_reflns_number 5864
_diffrn_reflns_theta_full 26.99
_diffrn_reflns_theta_max 26.99
_diffrn_reflns_theta_min 2.11
_exptl_absorpt_coefficient_mu 0.255
_exptl_absorpt_correction_T_max 0.9874
_exptl_absorpt_correction_T_min 0.9390
_exptl_absorpt_correction_type none
_exptl_crystal_colour red
_exptl_crystal_density_diffrn 1.334
_exptl_crystal_density_method 'not measured'
_exptl_crystal_description needle
_exptl_crystal_F_000 640
_exptl_crystal_size_max 0.25
_exptl_crystal_size_mid 0.08
_exptl_crystal_size_min 0.05
_refine_diff_density_max 0.467
_refine_diff_density_min -0.416
_refine_diff_density_rms 0.080
_refine_ls_extinction_method none
_refine_ls_goodness_of_fit_ref 0.959
_refine_ls_hydrogen_treatment mixed
_refine_ls_matrix_type full
_refine_ls_number_parameters 202
_refine_ls_number_reflns 3298
_refine_ls_number_restraints 0
_refine_ls_restrained_S_all 0.959
_refine_ls_R_factor_all 0.2360
_refine_ls_R_factor_gt 0.0846
_refine_ls_shift/su_max 0.002
_refine_ls_shift/su_mean 0.000
_refine_ls_structure_factor_coef Fsqd
_refine_ls_weighting_details 'calc w=1/[\s^2^(Fo^2^)+(0.1000P)^2^+0.0000P] where P=(Fo^2^+2Fc^2^)/3'
_refine_ls_weighting_scheme calc
_refine_ls_wR_factor_gt 0.1663
_refine_ls_wR_factor_ref 0.2297
_reflns_number_gt 1314
_reflns_number_total 3298
_reflns_threshold_expression >2sigma(I)
_cod_data_source_file B813351D.txt
_cod_data_source_block sj01
_cod_depositor_comments
;
The following automatic conversions were performed:
'_symmetry_cell_setting' value 'Monoclinic' changed to 'monoclinic'
according to '/home/saulius/struct/CIF-dictionaries/cif_core.dic'
dictionary named 'cif_core.dic' version 2.4.1 from 2010-06-29.

Automatic conversion script
Id: cif_fix_enum 1527 2010-12-29 10:47:43Z saulius 

 Replaced the incorrect bibliographical reference to the original
 publication with a proper one.

 Antanas Vaitkus,
 2019-09-18
;
_cod_original_sg_symbol_H-M P2(1)/c
_cod_database_code 7200354

loop_
_symmetry_equiv_pos_as_xyz
'x, y, z'
'-x, y+1/2, -z+1/2'
'-x, -y, -z'
'x, -y-1/2, z-1/2'

loop_
_atom_site_label
_atom_site_type_symbol
_atom_site_fract_x
_atom_site_fract_y
_atom_site_fract_z
_atom_site_U_iso_or_equiv
_atom_site_adp_type
_atom_site_occupancy
_atom_site_symmetry_multiplicity
_atom_site_calc_flag
_atom_site_refinement_flags
_atom_site_disorder_assembly
_atom_site_disorder_group
Cl1 Cl 0.80382(15) 0.10497(16) 0.20465(8) 0.0364(5) Uani 1 1 d . . .
O1 O 0.7359(4) -0.0537(4) -0.1952(2) 0.0333(10) Uani 1 1 d . . .
N1 N 0.9992(5) 0.2711(5) 0.0992(3) 0.0336(12) Uani 1 1 d . . .
H1 H 0.949(6) 0.214(6) 0.137(3) 0.046(18) Uiso 1 1 d . . .
N2 N 0.8125(4) 0.0652(4) 0.0094(3) 0.0254(11) Uani 1 1 d . . .
H2 H 0.801(6) 0.068(6) 0.065(4) 0.047(19) Uiso 1 1 d . . .
N3 N 0.6067(5) -0.1224(5) 0.1101(3) 0.0274(11) Uani 1 1 d . . .
H3 H 0.662(7) -0.058(8) 0.126(4) 0.07(3) Uiso 1 1 d . . .
C1 C 1.0968(6) 0.3704(6) 0.1205(4) 0.0399(16) Uani 1 1 d . . .
H1A H 1.1214 0.4080 0.1743 0.048 Uiso 1 1 calc R . .
C2 C 1.1538(6) 0.4070(7) 0.0503(4) 0.0454(17) Uani 1 1 d . . .
H2A H 1.2247 0.4741 0.0474 0.055 Uiso 1 1 calc R . .
C3 C 1.0900(6) 0.3294(7) -0.0153(4) 0.0388(16) Uani 1 1 d . . .
H3A H 1.1094 0.3335 -0.0709 0.047 Uiso 1 1 calc R . .
C4 C 0.9925(6) 0.2445(6) 0.0150(3) 0.0287(13) Uani 1 1 d . . .
C5 C 0.9016(5) 0.1457(6) -0.0280(3) 0.0275(13) Uani 1 1 d . . .
C6 C 0.8881(5) 0.1120(6) -0.1125(3) 0.0288(13) Uani 1 1 d . . .
H6A H 0.9386 0.1515 -0.1529 0.035 Uiso 1 1 calc R . .
C7 C 0.7890(5) 0.0121(6) -0.1253(3) 0.0262(13) Uani 1 1 d . . .
C8 C 0.7369(5) -0.0219(6) -0.0499(3) 0.0254(13) Uani 1 1 d . . .
C9 C 0.6386(5) -0.1169(6) -0.0393(3) 0.0292(13) Uani 1 1 d . . .
H9A H 0.6023 -0.1606 -0.0897 0.035 Uiso 1 1 calc R . .
C10 C 0.5769(5) -0.1669(6) 0.0285(3) 0.0249(13) Uani 1 1 d . . .
C11 C 0.4758(6) -0.2686(5) 0.0274(3) 0.0258(13) Uani 1 1 d . . .
C12 C 0.4448(6) -0.2822(6) 0.1082(3) 0.0314(14) Uani 1 1 d . . .
H12A H 0.3781 -0.3440 0.1257 0.038 Uiso 1 1 calc R . .
C13 C 0.5258(5) -0.1922(6) 0.1583(3) 0.0264(13) Uani 1 1 d . . .
C14 C 0.7970(6) -0.0190(7) -0.2684(3) 0.0407(17) Uani 1 1 d . . .
H14A H 0.7513 -0.0723 -0.3154 0.061 Uiso 1 1 calc R . .
H14B H 0.8957 -0.0422 -0.2599 0.061 Uiso 1 1 calc R . .
H14C H 0.7857 0.0809 -0.2797 0.061 Uiso 1 1 calc R . .
C15 C 0.4116(6) -0.3453(6) -0.0483(3) 0.0369(16) Uani 1 1 d . . .
H15A H 0.3428 -0.4115 -0.0329 0.055 Uiso 1 1 calc R . .
H15B H 0.4836 -0.3959 -0.0729 0.055 Uiso 1 1 calc R . .
H15C H 0.3667 -0.2784 -0.0885 0.055 Uiso 1 1 calc R . .
C16 C 0.5321(6) -0.1654(6) 0.2485(3) 0.0365(16) Uani 1 1 d . . .
H16A H 0.6023 -0.0943 0.2651 0.055 Uiso 1 1 calc R . .
H16B H 0.5563 -0.2518 0.2791 0.055 Uiso 1 1 calc R . .
H16C H 0.4418 -0.1324 0.2609 0.055 Uiso 1 1 calc R . .

loop_
_atom_site_aniso_label
_atom_site_aniso_U_11
_atom_site_aniso_U_22
_atom_site_aniso_U_33
_atom_site_aniso_U_23
_atom_site_aniso_U_13
_atom_site_aniso_U_12
Cl1 0.0438(9) 0.0388(9) 0.0263(7) -0.0005(7) 0.0025(6) -0.0044(8)
O1 0.042(2) 0.036(3) 0.023(2) 0.0008(17) 0.0083(18) -0.0047(19)
N1 0.031(3) 0.035(3) 0.034(3) -0.002(2) 0.005(2) -0.004(2)
N2 0.028(3) 0.023(3) 0.026(3) 0.004(2) 0.006(2) -0.001(2)
N3 0.027(3) 0.027(3) 0.027(3) 0.002(2) 0.004(2) -0.003(2)
C1 0.039(4) 0.031(4) 0.048(4) -0.011(3) -0.001(3) -0.003(3)
C2 0.046(4) 0.040(4) 0.052(4) -0.002(3) 0.012(3) -0.011(3)
C3 0.036(4) 0.041(4) 0.040(4) 0.005(3) 0.007(3) -0.005(3)
C4 0.027(3) 0.023(3) 0.035(3) 0.002(3) 0.003(2) 0.004(3)
C5 0.025(3) 0.025(3) 0.032(3) 0.003(2) 0.001(2) 0.004(3)
C6 0.036(3) 0.030(3) 0.022(3) 0.005(3) 0.010(2) -0.002(3)
C7 0.029(3) 0.030(3) 0.020(3) 0.000(2) 0.003(2) 0.001(3)
C8 0.030(3) 0.022(3) 0.026(3) -0.003(2) 0.006(2) -0.001(3)
C9 0.033(3) 0.027(3) 0.027(3) 0.000(3) 0.005(2) 0.007(3)
C10 0.033(3) 0.023(3) 0.019(3) 0.001(2) 0.005(2) 0.002(3)
C11 0.037(3) 0.018(3) 0.023(3) 0.003(2) 0.003(2) 0.003(3)
C12 0.030(3) 0.032(4) 0.033(3) 0.004(3) 0.009(3) -0.008(3)
C13 0.021(3) 0.033(4) 0.025(3) 0.007(3) 0.003(2) 0.005(3)
C14 0.043(4) 0.063(5) 0.018(3) 0.007(3) 0.009(3) 0.001(3)
C15 0.040(4) 0.040(4) 0.032(3) -0.004(3) 0.008(3) -0.008(3)
C16 0.041(4) 0.045(4) 0.024(3) 0.006(3) 0.004(3) -0.001(3)

loop_
_atom_type_symbol
_atom_type_description
_atom_type_scat_dispersion_real
_atom_type_scat_dispersion_imag
_atom_type_scat_source
C C 0.0033 0.0016 'International Tables Vol C Tables 4.2.6.8 and 6.1.1.4'
H H 0.0000 0.0000 'International Tables Vol C Tables 4.2.6.8 and 6.1.1.4'
N N 0.0061 0.0033 'International Tables Vol C Tables 4.2.6.8 and 6.1.1.4'
O O 0.0106 0.0060 'International Tables Vol C Tables 4.2.6.8 and 6.1.1.4'
Cl Cl 0.1484 0.1585 'International Tables Vol C Tables 4.2.6.8 and 6.1.1.4'

loop_
_geom_angle_atom_site_label_1
_geom_angle_atom_site_label_2
_geom_angle_atom_site_label_3
_geom_angle
_geom_angle_site_symmetry_1
_geom_angle_site_symmetry_3
_geom_angle_publ_flag
C7 O1 C14 116.0(4) . . ?
H1 N1 C1 128(3) . . ?
H1 N1 C4 123(3) . . ?
C1 N1 C4 109.0(5) . . ?
H2 N2 C5 126(4) . . ?
H2 N2 C8 125(4) . . ?
C5 N2 C8 109.7(5) . . ?
H3 N3 C13 125(5) . . ?
H3 N3 C10 125(5) . . ?
C13 N3 C10 109.6(5) . . ?
N1 C1 C2 108.0(5) . . ?
C1 C2 C3 108.4(6) . . ?
C2 C3 C4 107.6(5) . . ?
C3 C4 N1 107.1(5) . . ?
C3 C4 C5 129.0(5) . . ?
N1 C4 C5 123.9(5) . . ?
N2 C5 C6 108.8(5) . . ?
N2 C5 C4 123.5(5) . . ?
C6 C5 C4 127.7(5) . . ?
C7 C6 C5 106.8(4) . . ?
O1 C7 C6 130.5(5) . . ?
O1 C7 C8 118.8(5) . . ?
C6 C7 C8 110.7(4) . . ?
C9 C8 N2 129.0(5) . . ?
C9 C8 C7 126.9(5) . . ?
N2 C8 C7 104.0(5) . . ?
C8 C9 C10 135.3(5) . . ?
C11 C10 N3 106.9(4) . . ?
C11 C10 C9 127.2(5) . . ?
N3 C10 C9 126.0(5) . . ?
C10 C11 C12 107.0(5) . . ?
C10 C11 C15 125.2(5) . . ?
C12 C11 C15 127.8(5) . . ?
C13 C12 C11 109.1(5) . . ?
N3 C13 C12 107.5(5) . . ?
N3 C13 C16 122.2(5) . . ?
C12 C13 C16 130.4(5) . . ?

loop_
_geom_bond_atom_site_label_1
_geom_bond_atom_site_label_2
_geom_bond_distance
_geom_bond_site_symmetry_2
_geom_bond_publ_flag
O1 C7 1.347(6) . ?
O1 C14 1.439(6) . ?
N1 H1 0.99(6) . ?
N1 C1 1.360(7) . ?
N1 C4 1.390(7) . ?
N2 H2 0.92(6) . ?
N2 C5 1.362(7) . ?
N2 C8 1.412(7) . ?
N3 H3 0.84(7) . ?
N3 C13 1.357(7) . ?
N3 C10 1.393(7) . ?
C1 C2 1.379(8) . ?
C2 C3 1.383(8) . ?
C3 C4 1.389(8) . ?
C4 C5 1.420(7) . ?
C5 C6 1.405(7) . ?
C6 C7 1.359(7) . ?
C7 C8 1.425(7) . ?
C8 C9 1.350(7) . ?
C9 C10 1.407(7) . ?
C10 C11 1.385(7) . ?
C11 C12 1.394(7) . ?
C11 C15 1.504(7) . ?
C12 C13 1.368(7) . ?
C13 C16 1.487(7) . ?

loop_
_cod_related_entry_id
_cod_related_entry_database
_cod_related_entry_code
1 ChemSpider 30653545
